data_1525617
loop_
_publ_author_name
'Bean, A.C.'
'Albrecht-Schmitt, T.E.'

_publ_section_title
;
 Cation effects on the formation of the one-dimensional uranyl iodates A2
 ((U O2)3 (I O3)4 O2) (A = K, rb, Tl) and AE ((U O2)2 (I O3)2 O2) (H2 O)
 (AE = Sr, Ba, Pb)
;
_journal_name_full 'Journal of Solid State Chemistry'
_journal_page_first 416
_journal_page_last 423
_journal_volume 161
_journal_year 2001
_chemical_formula_sum 'I4 O20 Tl2 U3'
_chemical_name_systematic 'Tl2 ((U O2)3 (I O3)4 O2)'
_space_group_IT_number 2
_symmetry_space_group_name_Hall '-P 1'
_symmetry_space_group_name_H-M 'P -1'
_cell_angle_alpha 91.867
_cell_angle_beta 105.595
_cell_angle_gamma 91.577
_cell_formula_units_Z 1
_cell_length_a 7.0602
_cell_length_b 7.9475
_cell_length_c 9.0175
_cell_volume 486.749
_citation_journal_id_ASTM JSSCBI
_cod_data_source_file Bean_JSSCBI_2001_1705.cif
_cod_data_source_block I4O20Tl2U3
_cod_original_cell_volume 486.7485
_cod_database_code 1525617

loop_
_symmetry_equiv_pos_as_xyz
x,y,z
-x,-y,-z

loop_
_atom_site_label
_atom_site_type_symbol
_atom_site_fract_x
_atom_site_fract_y
_atom_site_fract_z
_atom_site_occupancy
_atom_site_U_iso_or_equiv
O3 O-2 0.9092 0.3953 0.7186 1 0.0
O5 O-2 0.3487 0.5205 0.5739 1 0.0
O8 O-2 0.4628 0.2906 0.8748 1 0.0
O10 O-2 0.0543 0.2145 0.0737 1 0.0
I2 I+5 0.2923 0.3471 0.4347 1 0.0
O6 O-2 0.4218 0.1834 0.5527 1 0.0
O4 O-2 0.045 0.2843 0.4348 1 0.0
O7 O-2 0.6912 0.0186 0.0145 1 0.0
U2 U+6 0 0 0 1 0.0
I1 I+5 0.8731 0.1948 0.6188 1 0.0
O1 O-2 0.7696 0.0858 0.7592 1 0.0
O9 O-2 0.4272 0.8633 0.7229 1 0.0
Tl1 Tl+1 0.2442 0.5903 0.8431 1 0.0
U1 U+6 0.4475 0.0761 0.8034 1 0.0
O2 O-2 0.1049 0.0973 0.7062 1 0.0
